data_4511859
loop_
_publ_author_name
'Miyake, Ryosuke'
'Nakagawa, Yuki'
'Hase, Mariko'

_publ_section_title
;
 Selective Thermal Elongation of Metal--Metal Distances in the
 Two-Dimensional Assembly of Ag(I) Ions Templated by Assembled Peptide
 Ligands
;
_journal_issue 10
_journal_name_full 'Crystal Growth &amp; Design'
_journal_page_first 4882
_journal_paper_doi 10.1021/cg5009347
_journal_volume 14
_journal_year 2014
_chemical_absolute_configuration ad
_chemical_formula_sum 'C7 H11 Ag2 N3 O5'
_chemical_formula_weight 432.93
_space_group_crystal_system monoclinic
_space_group_IT_number 4
_space_group_name_Hall 'P 2yb'
_space_group_name_H-M_alt 'P 1 21 1'
_symmetry_space_group_name_Hall 'P 2yb'
_symmetry_space_group_name_H-M 'P 1 21 1'
_atom_sites_solution_hydrogens geom
_cell_angle_alpha 90
_cell_angle_beta 103.410(2)
_cell_angle_gamma 90
_cell_formula_units_Z 2
_cell_length_a 4.8111(6)
_cell_length_b 19.933(3)
_cell_length_c 5.4830(7)
_cell_measurement_temperature 93
_cell_volume 511.48(12)
_computing_cell_refinement 'SAINT V8.32B (Bruker AXS)'
_computing_data_collection 'Bruker SMART APEXII ULTRA'
_computing_data_reduction 'SAINT V8.32B (Bruker AXS)'
_computing_molecular_graphics 'XSHELL V6.3.1 (Bruker AXS)'
_computing_publication_material 'Generate Report (Bruker AXS)'
_computing_structure_refinement 'SHELXL-2013 (Sheldrick, 2013)'
_computing_structure_solution 'SHELXS-97 (Sheldrick, 1997)'
_diffrn_ambient_temperature 93
_diffrn_detector_area_resol_mean 8.333
_diffrn_measured_fraction_theta_full 0.960
_diffrn_measured_fraction_theta_max 0.960
_diffrn_measurement_device_type 'Bruker D8 goniometer'
_diffrn_measurement_method 'omega scans'
_diffrn_radiation_monochromator 'multilayered conforcal mirror'
_diffrn_radiation_type MoK\a
_diffrn_radiation_wavelength 0.71073
_diffrn_reflns_av_R_equivalents 0.0192
_diffrn_reflns_limit_h_max 6
_diffrn_reflns_limit_h_min -5
_diffrn_reflns_limit_k_max 24
_diffrn_reflns_limit_k_min -27
_diffrn_reflns_limit_l_max 7
_diffrn_reflns_limit_l_min -7
_diffrn_reflns_number 3656
_diffrn_reflns_theta_full 30.45
_diffrn_reflns_theta_max 30.45
_diffrn_reflns_theta_min 2.04
_diffrn_source 'rotating-anode X-ray tube'
_diffrn_source_type 'Bruker Tourbo X-ray Source'
_exptl_absorpt_coefficient_mu 3.843
_exptl_absorpt_correction_T_max 0.96
_exptl_absorpt_correction_T_min 0.82
_exptl_absorpt_correction_type empirical
_exptl_absorpt_process_details 'SADABS V2012/1 (Bruker AXS)'
_exptl_crystal_colour colourless
_exptl_crystal_density_diffrn 2.811
_exptl_crystal_density_method 'not measured'
_exptl_crystal_description plate
_exptl_crystal_F_000 416
_exptl_crystal_size_max 0.055
_exptl_crystal_size_mid 0.023
_exptl_crystal_size_min 0.010
_refine_diff_density_max 1.384
_refine_diff_density_min -1.150
_refine_ls_abs_structure_details
;
Flack x determined using 876 quotients [(I+)-(I-)]/[(I+)+(I-)]
(Parsons and Flack (2004), Acta Cryst. A60, s61).
;
_refine_ls_abs_structure_Flack 0.01(3)
_refine_ls_extinction_method none
_refine_ls_goodness_of_fit_ref 1.048
_refine_ls_hydrogen_treatment constr
_refine_ls_matrix_type full
_refine_ls_number_parameters 154
_refine_ls_number_reflns 2476
_refine_ls_number_restraints 1
_refine_ls_restrained_S_all 1.048
_refine_ls_R_factor_all 0.0274
_refine_ls_R_factor_gt 0.0257
_refine_ls_shift/su_max 0.001
_refine_ls_shift/su_mean 0.000
_refine_ls_structure_factor_coef Fsqd
_refine_ls_weighting_details 'w=1/[\s^2^(Fo^2^)+(0.0185P)^2^+1.1825P] where P=(Fo^2^+2Fc^2^)/3'
_refine_ls_weighting_scheme calc
_refine_ls_wR_factor_gt 0.0567
_refine_ls_wR_factor_ref 0.0572
_reflns_number_gt 2372
_reflns_number_total 2476
_reflns_threshold_expression 'I > 2\s(I)'
_cod_data_source_file cg5009347_si_001.cif
_cod_data_source_block P21_93K
_cod_depositor_comments 'Adding full bibliography for 4511859--4511871.cif.'
_cod_original_cell_volume 511.48(11)
_cod_database_code 4511859

loop_
_space_group_symop_operation_xyz
'x, y, z'
'-x, y+1/2, -z'

loop_
_atom_site_type_symbol
_atom_site_label
_atom_site_fract_x
_atom_site_fract_y
_atom_site_fract_z
_atom_site_U_iso_or_equiv
_atom_site_adp_type
_atom_site_calc_flag
_atom_site_refinement_flags_adp
_atom_site_refinement_flags_posn
_atom_site_occupancy
Ag Ag1 0.21386(9) 0.85803(2) 0.42452(8) 0.01323(10) Uani d . . 1
Ag Ag2 -0.44264(9) 0.86666(2) -0.00975(8) 0.01441(11) Uani d . . 1
C C1 -0.0254(13) 0.7562(3) 0.0214(12) 0.0119(12) Uani d . . 1
C C2 0.1400(14) 0.6945(3) 0.1407(13) 0.0130(12) Uani d . . 1
H H2A 0.0168 0.6544 0.0994 0.016 Uiso calc U R 1
H H2B 0.3086 0.688 0.0685 0.016 Uiso calc U R 1
C C3 0.2391(13) 0.7006(3) 0.4244(11) 0.0095(12) Uani d . . 1
H H3 0.0678 0.7047 0.4977 0.011 Uiso calc U R 1
C C4 0.4055(13) 0.6373(3) 0.5289(11) 0.0102(11) Uani d . . 1
C C5 0.3908(13) 0.5248(3) 0.6962(12) 0.0106(11) Uani d . . 1
H H5 0.5709 0.5205 0.6359 0.013 Uiso calc U R 1
C C6 0.4730(14) 0.5256(3) 0.9826(13) 0.0117(12) Uani d . . 1
H H6A 0.5869 0.5663 1.0413 0.014 Uiso calc U R 1
H H6B 0.2978 0.5271 1.0481 0.014 Uiso calc U R 1
C C7 0.1996(13) 0.4652(3) 0.5925(12) 0.0107(11) Uani d . . 1
N N1 0.4191(11) 0.7607(3) 0.4909(10) 0.0114(10) Uani d . . 1
H H1A 0.5714 0.759 0.3968 0.014 Uiso calc U R 1
H H1B 0.5136 0.7578 0.6714 0.014 Uiso calc U R 1
N N2 0.2540(11) 0.5877(3) 0.5985(10) 0.0117(10) Uani d . . 1
H H2 0.0695 0.593 0.5851 0.014 Uiso calc U R 1
N N3 0.6409(12) 0.4653(3) 1.0801(11) 0.0138(11) Uani d . . 1
H H3A 0.7069 0.4706 1.264 0.017 Uiso calc U R 1
H H3B 0.8134 0.4651 1.0107 0.017 Uiso calc U R 1
O O1 0.0603(10) 0.7895(3) -0.1379(9) 0.0191(10) Uani d . . 1
O O2 -0.2485(10) 0.7706(3) 0.1009(10) 0.0187(10) Uani d . . 1
O O3 0.6651(9) 0.6332(2) 0.5424(10) 0.0201(10) Uani d . . 1
O O4 0.2665(11) 0.4293(3) 0.4305(10) 0.0246(12) Uani d . . 1
O O5 -0.0197(10) 0.4561(2) 0.6822(9) 0.0154(10) Uani d . . 1

loop_
_atom_site_aniso_label
_atom_site_aniso_U_11
_atom_site_aniso_U_22
_atom_site_aniso_U_33
_atom_site_aniso_U_12
_atom_site_aniso_U_13
_atom_site_aniso_U_23
Ag1 0.01464(19) 0.0078(2) 0.0161(2) 0.00229(18) 0.00112(15) -0.00124(18)
Ag2 0.0162(2) 0.0112(2) 0.0151(2) 0.00295(18) 0.00217(15) -0.00127(18)
C1 0.011(3) 0.014(3) 0.010(3) -0.003(2) 0.001(2) -0.002(2)
C2 0.011(3) 0.014(3) 0.013(3) 0.001(2) 0.001(2) 0.000(2)
C3 0.007(3) 0.009(3) 0.012(3) 0.000(2) 0.003(2) 0.004(2)
C4 0.010(3) 0.009(3) 0.013(3) 0.001(2) 0.005(2) 0.002(2)
C5 0.010(2) 0.009(3) 0.014(3) 0.002(2) 0.004(2) 0.003(2)
C6 0.014(3) 0.005(3) 0.015(3) 0.000(2) 0.002(2) 0.002(2)
C7 0.009(3) 0.011(3) 0.012(3) 0.002(2) 0.001(2) 0.003(2)
N1 0.009(2) 0.009(3) 0.015(3) 0.000(2) 0.001(2) -0.001(2)
N2 0.010(2) 0.010(2) 0.016(3) 0.0032(18) 0.006(2) 0.0053(19)
N3 0.014(3) 0.013(3) 0.014(3) 0.001(2) 0.002(2) 0.002(2)
O1 0.019(2) 0.027(3) 0.013(2) 0.005(2) 0.007(2) 0.0078(19)
O2 0.015(2) 0.014(2) 0.030(3) 0.0052(19) 0.011(2) 0.007(2)
O3 0.007(2) 0.012(2) 0.042(3) 0.0021(17) 0.008(2) 0.010(2)
O4 0.020(3) 0.031(3) 0.025(3) -0.008(2) 0.011(2) -0.013(2)
O5 0.010(2) 0.015(2) 0.023(3) -0.0038(18) 0.0067(19) -0.005(2)

loop_
_atom_type_symbol
_atom_type_description
_atom_type_scat_dispersion_real
_atom_type_scat_dispersion_imag
_atom_type_scat_source
C C 0.0033 0.0016 'International Tables Vol C Tables 4.2.6.8 and 6.1.1.4'
H H 0.0000 0.0000 'International Tables Vol C Tables 4.2.6.8 and 6.1.1.4'
N N 0.0061 0.0033 'International Tables Vol C Tables 4.2.6.8 and 6.1.1.4'
O O 0.0106 0.0060 'International Tables Vol C Tables 4.2.6.8 and 6.1.1.4'
Ag Ag -0.8971 1.1015 'International Tables Vol C Tables 4.2.6.8 and 6.1.1.4'

loop_
_geom_angle_atom_site_label_1
_geom_angle_atom_site_label_2
_geom_angle_atom_site_label_3
_geom_angle_site_symmetry_1
_geom_angle_site_symmetry_3
_geom_angle
N1 Ag1 O5 . 2_556 173.72(19)
N1 Ag1 Ag2 . 1_656 76.70(15)
O5 Ag1 Ag2 2_556 1_656 107.90(13)
N1 Ag1 Ag2 . 1_655 83.08(14)
O5 Ag1 Ag2 2_556 1_655 90.87(12)
Ag2 Ag1 Ag2 1_656 1_655 118.941(19)
O2 Ag2 N3 . 2_556 173.9(2)
O2 Ag2 Ag1 . 1_454 108.75(15)
N3 Ag2 Ag1 2_556 1_454 76.58(15)
O2 Ag2 Ag1 . 1_455 90.44(12)
N3 Ag2 Ag1 2_556 1_455 84.25(15)
Ag1 Ag2 Ag1 1_454 1_455 118.94(2)
O1 C1 O2 . . 124.2(6)
O1 C1 C2 . . 120.4(6)
O2 C1 C2 . . 115.4(5)
C3 C2 C1 . . 112.4(5)
C3 C2 H2A . . 109.1
C1 C2 H2A . . 109.1
C3 C2 H2B . . 109.1
C1 C2 H2B . . 109.1
H2A C2 H2B . . 107.8
N1 C3 C2 . . 110.2(5)
N1 C3 C4 . . 110.5(5)
C2 C3 C4 . . 109.2(5)
N1 C3 H3 . . 109.0
C2 C3 H3 . . 109.0
C4 C3 H3 . . 109.0
O3 C4 N2 . . 123.0(6)
O3 C4 C3 . . 120.7(5)
N2 C4 C3 . . 116.3(5)
N2 C5 C6 . . 110.9(5)
N2 C5 C7 . . 110.4(5)
C6 C5 C7 . . 112.3(5)
N2 C5 H5 . . 107.7
C6 C5 H5 . . 107.7
C7 C5 H5 . . 107.7
N3 C6 C5 . . 110.7(5)
N3 C6 H6A . . 109.5
C5 C6 H6A . . 109.5
N3 C6 H6B . . 109.5
C5 C6 H6B . . 109.5
H6A C6 H6B . . 108.1
O4 C7 O5 . . 124.7(6)
O4 C7 C5 . . 118.8(5)
O5 C7 C5 . . 116.6(5)
C3 N1 Ag1 . . 117.8(4)
C3 N1 H1A . . 107.8
Ag1 N1 H1A . . 107.8
C3 N1 H1B . . 107.8
Ag1 N1 H1B . . 107.8
H1A N1 H1B . . 107.2
C4 N2 C5 . . 120.8(5)
C4 N2 H2 . . 119.6
C5 N2 H2 . . 119.6
C6 N3 Ag2 . 2_546 119.3(4)
C6 N3 H3A . . 107.5
Ag2 N3 H3A 2_546 . 107.5
C6 N3 H3B . . 107.5
Ag2 N3 H3B 2_546 . 107.5
H3A N3 H3B . . 107.0
C1 O2 Ag2 . . 116.5(4)
C7 O5 Ag1 . 2_546 111.4(4)

loop_
_geom_bond_atom_site_label_1
_geom_bond_atom_site_label_2
_geom_bond_site_symmetry_2
_geom_bond_distance
Ag1 N1 . 2.169(5)
Ag1 O5 2_556 2.187(5)
Ag1 Ag2 1_656 3.1630(7)
Ag1 Ag2 1_655 3.2024(6)
Ag2 O2 . 2.156(5)
Ag2 N3 2_556 2.180(6)
Ag2 Ag1 1_454 3.1630(7)
Ag2 Ag1 1_455 3.2024(6)
C1 O1 . 1.241(7)
C1 O2 . 1.281(7)
C1 C2 . 1.527(9)
C2 C3 . 1.523(9)
C2 H2A . 0.99
C2 H2B . 0.99
C3 N1 . 1.474(8)
C3 C4 . 1.533(9)
C3 H3 . 1.0
C4 O3 . 1.236(7)
C4 N2 . 1.336(8)
C5 N2 . 1.459(8)
C5 C6 . 1.528(9)
C5 C7 . 1.529(9)
C5 H5 . 1.0
C6 N3 . 1.478(9)
C6 H6A . 0.99
C6 H6B . 0.99
C7 O4 . 1.240(8)
C7 O5 . 1.276(7)
N1 H1A . 0.99
N1 H1B . 0.99
N2 H2 . 0.88
N3 Ag2 2_546 2.180(6)
N3 H3A . 0.99
N3 H3B . 0.99
O5 Ag1 2_546 2.188(5)
